data_2239972
loop_
_publ_author_name
'Zimmermann, Iwan'
'Keene, Tony D.'
'Hauser, J\"urg'
'Decurtins, Silvio'
'Liu, Shi-Xia'

_publ_section_title
;
 Crystal structures of isotypic poly[bis(benzimidazolium)
 [tetra-\m-iodido-stannate(II)]] and poly[bis(5,6-difluorobenzimidazolium)
 [tetra-\m-iodido-stannate(II)]]
;
_journal_issue 10
_journal_name_full 'Acta Crystallographica Section E'
_journal_page_first 178
_journal_page_last 182
_journal_paper_doi 10.1107/S1600536814019151
_journal_volume 70
_journal_year 2014
_chemical_formula_iupac '(C7 H5 F2 N2)2 [Sn I4]'
_chemical_formula_moiety '2(C7 H5 F2 N2 +), I4 Sn 2-'
_chemical_formula_sum 'C14 H10 F4 I4 N4 Sn'
_chemical_formula_weight 936.55
_chemical_name_systematic
;
Poly[bis(5,6-difluorobenzimidazolium) [tetra-\m-iodido-stannate(II)]]
;
_space_group_crystal_system monoclinic
_space_group_IT_number 15
_space_group_name_Hall '-C 2yc'
_space_group_name_H-M_alt 'C 1 2/c 1'
_symmetry_space_group_name_Hall '-C 2yc'
_symmetry_space_group_name_H-M 'C 1 2/c 1'
_atom_sites_solution_hydrogens difmap
_audit_creation_method SHELXL-2014
_cell_angle_alpha 90
_cell_angle_beta 109.3241(7)
_cell_angle_gamma 90
_cell_formula_units_Z 4
_cell_length_a 31.3825(6)
_cell_length_b 6.18011(12)
_cell_length_c 12.38507(13)
_cell_measurement_reflns_used 9949
_cell_measurement_temperature 123(2)
_cell_measurement_theta_max 65.437
_cell_measurement_theta_min 5.502
_cell_volume 2266.72(7)
_computing_cell_refinement 'SAINT-Plus (Bruker, 2001)'
_computing_data_collection 'APEX2 (Bruker, 2001)'
_computing_data_reduction 'SAINT-Plus (Bruker, 2001)'
_computing_molecular_graphics
;
Mercury (Macrae <i>et al.</i>, 2008) and <i>VESTA</i> (Momma & Izumi,
2011)
;
_computing_publication_material 'publCIF (Westrip, 2010)'
_computing_structure_refinement 'SHELXL2014 (Sheldrick, 2008)'
_computing_structure_solution 'SIR97 (Altomare <i>et al.</i>, 1999)'
_diffrn_ambient_temperature 123(2)
_diffrn_measured_fraction_theta_full 0.992
_diffrn_measured_fraction_theta_max 0.912
_diffrn_measurement_device_type
;
Bruker APEXII CCD
;
_diffrn_measurement_method 'rotation method'
_diffrn_radiation_monochromator graphite
_diffrn_radiation_source 'fine-focus sealed tube'
_diffrn_radiation_type MoK\a
_diffrn_radiation_wavelength 0.71073
_diffrn_reflns_limit_h_max 43
_diffrn_reflns_limit_h_min -47
_diffrn_reflns_limit_k_max 9
_diffrn_reflns_limit_k_min 0
_diffrn_reflns_limit_l_max 18
_diffrn_reflns_limit_l_min 0
_diffrn_reflns_number 29697
_diffrn_reflns_theta_full 30.000
_diffrn_reflns_theta_max 33.085
_diffrn_reflns_theta_min 2.751
_exptl_absorpt_coefficient_mu 6.614
_exptl_absorpt_correction_T_max 0.522184
_exptl_absorpt_correction_T_min 0.321509
_exptl_absorpt_correction_type multi-scan
_exptl_absorpt_process_details '(<i>TWINABS</i>; Bruker, 2001)'
_exptl_crystal_colour black
_exptl_crystal_density_diffrn 2.744
_exptl_crystal_density_method 'not measured'
_exptl_crystal_description plate
_exptl_crystal_F_000 1680
_exptl_crystal_size_max 0.334
_exptl_crystal_size_mid 0.330
_exptl_crystal_size_min 0.013
_refine_diff_density_max 1.951
_refine_diff_density_min -1.739
_refine_ls_extinction_method none
_refine_ls_goodness_of_fit_ref 1.072
_refine_ls_hydrogen_treatment mixed
_refine_ls_matrix_type full
_refine_ls_number_parameters 132
_refine_ls_number_reflns 5792
_refine_ls_number_restraints 0
_refine_ls_restrained_S_all 1.072
_refine_ls_R_factor_all 0.0390
_refine_ls_R_factor_gt 0.0352
_refine_ls_shift/su_max 0.001
_refine_ls_shift/su_mean 0.000
_refine_ls_structure_factor_coef Fsqd
_refine_ls_weighting_details 'w=1/[\s^2^(Fo^2^)+(0.0948P)^2^] where P=(Fo^2^+2Fc^2^)/3'
_refine_ls_weighting_scheme calc
_refine_ls_wR_factor_gt 0.1198
_refine_ls_wR_factor_ref 0.1241
_reflns_number_gt 5179
_reflns_number_total 5792
_reflns_threshold_expression I>2\s(I)
_cod_data_source_file wm5043sup1.cif
_cod_data_source_block 2
_cod_database_code 2239972
_cod_database_fobs_code 2239972
_shelx_space_group_comment
;
The symmetry employed for this shelxl refinement is uniquely defined
by the following loop, which should always be used as a source of
symmetry information in preference to the above space-group names.
They are only intended as comments.
;
_shelxl_version_number 201.4

loop_
_space_group_symop_operation_xyz
'x, y, z'
'-x, y, -z+1/2'
'x+1/2, y+1/2, z'
'-x+1/2, y+1/2, -z+1/2'
'-x, -y, -z'
'x, -y, z-1/2'
'-x+1/2, -y+1/2, -z'
'x+1/2, -y+1/2, z-1/2'

loop_
_atom_site_type_symbol
_atom_site_label
_atom_site_fract_x
_atom_site_fract_y
_atom_site_fract_z
_atom_site_U_iso_or_equiv
_atom_site_adp_type
_atom_site_calc_flag
_atom_site_occupancy
Sn Sn1 0.0000 0.05198(5) 0.2500 0.01458(10) Uani d 1
I I1 0.10663(2) 0.06742(4) 0.33581(3) 0.02019(10) Uani d 1
I I2 0.0000 0.0000 0.0000 0.02079(11) Uani d 1
I I3 0.0000 -0.45465(5) 0.2500 0.02092(11) Uani d 1
C C1 0.14859(19) 0.4618(7) 0.0571(4) 0.0227(9) Uani d 1
N N2 0.10624(15) 0.3704(7) 0.0285(3) 0.0249(8) Uani d 1
H H2 0.092(2) 0.260(10) -0.025(5) 0.030 Uiso d 1
C C3 0.08158(18) 0.4824(8) 0.0780(5) 0.0271(10) Uani d 1
H H3 0.0511 0.4521 0.0709 0.033 Uiso calc 1
N N4 0.10586(15) 0.6417(7) 0.1383(3) 0.0251(8) Uani d 1
H H4 0.099(2) 0.714(9) 0.178(5) 0.030 Uiso d 1
C C5 0.14871(16) 0.6384(8) 0.1291(4) 0.0232(9) Uani d 1
C C6 0.18595(18) 0.7714(8) 0.1732(4) 0.0283(10) Uani d 1
H H6 0.1860 0.8918 0.2210 0.034 Uiso calc 1
C C7 0.22244(18) 0.7166(9) 0.1429(5) 0.0319(11) Uani d 1
F F7 0.26085(11) 0.8325(7) 0.1827(3) 0.0460(9) Uani d 1
C C8 0.22240(19) 0.5394(9) 0.0718(5) 0.0307(12) Uani d 1
F F8 0.26118(12) 0.5015(6) 0.0508(4) 0.0447(8) Uani d 1
C C9 0.18591(19) 0.4095(9) 0.0276(4) 0.0279(10) Uani d 1
H H9 0.1861 0.2901 -0.0205 0.033 Uiso calc 1

loop_
_atom_site_aniso_label
_atom_site_aniso_U_11
_atom_site_aniso_U_22
_atom_site_aniso_U_33
_atom_site_aniso_U_12
_atom_site_aniso_U_13
_atom_site_aniso_U_23
Sn1 0.0230(2) 0.00982(18) 0.01224(19) 0.000 0.00759(19) 0.000
I1 0.02280(16) 0.01818(15) 0.01977(16) -0.00088(9) 0.00728(14) -0.00114(10)
I2 0.0304(2) 0.02089(19) 0.01304(19) -0.00124(18) 0.00977(19) -0.00007(13)
I3 0.0319(2) 0.00964(17) 0.0243(2) 0.000 0.0134(2) 0.000
C1 0.029(3) 0.022(2) 0.019(2) 0.0032(17) 0.0095(19) -0.0028(15)
N2 0.027(2) 0.022(2) 0.0249(19) -0.0011(17) 0.0085(17) -0.0036(16)
C3 0.030(3) 0.029(2) 0.024(2) -0.002(2) 0.012(2) -0.0046(19)
N4 0.030(2) 0.023(2) 0.025(2) 0.0035(17) 0.0123(18) -0.0023(16)
C5 0.027(2) 0.026(2) 0.0158(18) 0.0022(18) 0.0064(17) -0.0023(17)
C6 0.035(3) 0.026(2) 0.025(2) -0.003(2) 0.010(2) -0.0064(18)
C7 0.027(2) 0.034(3) 0.030(2) -0.006(2) 0.004(2) -0.003(2)
F7 0.0326(18) 0.055(2) 0.048(2) -0.0165(17) 0.0106(16) -0.0163(19)
C8 0.024(3) 0.042(3) 0.027(3) 0.005(2) 0.011(2) -0.002(2)
F8 0.0299(18) 0.057(2) 0.050(2) 0.0018(16) 0.0168(19) -0.0133(19)
C9 0.034(3) 0.026(2) 0.025(2) 0.001(2) 0.011(2) -0.0035(18)

loop_
_atom_type_symbol
_atom_type_description
_atom_type_scat_dispersion_real
_atom_type_scat_dispersion_imag
_atom_type_scat_source
C C 0.0033 0.0016 'International Tables Vol C Tables 4.2.6.8 and 6.1.1.4'
H H 0.0000 0.0000 'International Tables Vol C Tables 4.2.6.8 and 6.1.1.4'
N N 0.0061 0.0033 'International Tables Vol C Tables 4.2.6.8 and 6.1.1.4'
Sn Sn -0.6537 1.4246 'International Tables Vol C Tables 4.2.6.8 and 6.1.1.4'
I I -0.4742 1.8119 'International Tables Vol C Tables 4.2.6.8 and 6.1.1.4'
F F 0.0171 0.0103 'International Tables Vol C Tables 4.2.6.8 and 6.1.1.4'

loop_
_geom_angle_atom_site_label_1
_geom_angle_atom_site_label_2
_geom_angle_atom_site_label_3
_geom_angle_site_symmetry_1
_geom_angle_site_symmetry_3
_geom_angle
_geom_angle_publ_flag
I1 Sn1 I2 . . 89.374(6) y
I1 Sn1 I2 . 2 90.984(6) y
I1 Sn1 I1 . 2 176.539(14) y
I2 Sn1 I2 . 2 168.154(12) y
I1 Sn1 I3 . . 91.731(7) y
I2 Sn1 I3 . . 84.077(6) y
I1 Sn1 I3 . 1_565 88.269(7) y
I2 Sn1 I3 . 1_565 95.923(6) y
I3 Sn1 I3 . 1_565 180.0 y
I3 Sn1 I2 1_565 2 95.923(6) ?
I2 Sn1 I3 2 . 84.077(6) ?
I3 Sn1 I1 1_565 2 88.270(7) ?
I2 Sn1 I1 . 2 90.984(6) ?
I2 Sn1 I1 2 2 89.374(6) ?
I3 Sn1 I1 . 2 91.730(7) ?
Sn1 I2 Sn1 5 . 180.0 ?
Sn1 I3 Sn1 1_545 . 180.0 ?
C9 C1 N2 . . 131.9(4) ?
C9 C1 C5 . . 121.7(5) ?
N2 C1 C5 . . 106.3(4) ?
C3 N2 C1 . . 109.1(4) ?
C3 N2 H2 . . 119(3) ?
C1 N2 H2 . . 131(3) ?
N4 C3 N2 . . 109.6(5) ?
N4 C3 H3 . . 125.2 ?
N2 C3 H3 . . 125.2 ?
C3 N4 C5 . . 109.7(4) ?
C3 N4 H4 . . 125(5) ?
C5 N4 H4 . . 124(5) ?
C6 C5 N4 . . 132.3(4) ?
C6 C5 C1 . . 122.3(5) ?
N4 C5 C1 . . 105.3(4) ?
C7 C6 C5 . . 114.9(4) ?
C7 C6 H6 . . 122.6 ?
C5 C6 H6 . . 122.6 ?
F7 C7 C6 . . 119.9(5) ?
F7 C7 C8 . . 117.4(5) ?
C6 C7 C8 . . 122.7(5) ?
F8 C8 C9 . . 121.0(5) ?
F8 C8 C7 . . 116.3(5) ?
C9 C8 C7 . . 122.7(5) ?
C8 C9 C1 . . 115.6(5) ?
C8 C9 H9 . . 122.2 ?
C1 C9 H9 . . 122.2 ?

loop_
_geom_bond_atom_site_label_1
_geom_bond_atom_site_label_2
_geom_bond_site_symmetry_2
_geom_bond_distance
_geom_bond_publ_flag
Sn1 I1 . 3.1596(3) y
Sn1 I2 . 3.11289(5) y
Sn1 I3 . 3.1310(5) y
Sn1 I3 1_565 3.0491(5) y
Sn1 I1 2 3.1596(3) ?
C1 C9 . 1.376(7) ?
C1 N2 . 1.378(7) ?
C1 C5 . 1.408(6) ?
N2 C3 . 1.330(7) ?
N2 H2 . 0.95(6) ?
C3 N4 . 1.316(7) ?
C3 H3 . 0.9500 ?
N4 C5 . 1.387(6) ?
N4 H4 . 0.75(5) ?
C5 C6 . 1.385(7) ?
C6 C7 . 1.361(7) ?
C6 H6 . 0.9500 ?
C7 F7 . 1.348(6) ?
C7 C8 . 1.404(7) ?
C8 F8 . 1.347(6) ?
C8 C9 . 1.357(8) ?
C9 H9 . 0.9500 ?

loop_
_geom_hbond_atom_site_label_D
_geom_hbond_atom_site_label_H
_geom_hbond_atom_site_label_A
_geom_hbond_site_symmetry_A
_geom_hbond_distance_DH
_geom_hbond_distance_HA
_geom_hbond_distance_DA
_geom_hbond_angle_DHA
N2 H2 I1 6 0.95(6) 2.79(6) 3.610(4) 145(4)
N4 H4 I1 1_565 0.75(5) 2.88(6) 3.587(4) 157(6)

loop_
_geom_torsion_atom_site_label_1
_geom_torsion_atom_site_label_2
_geom_torsion_atom_site_label_3
_geom_torsion_atom_site_label_4
_geom_torsion
C9 C1 N2 C3 -179.2(6)
C5 C1 N2 C3 0.5(6)
C1 N2 C3 N4 -0.5(6)
N2 C3 N4 C5 0.2(6)
C3 N4 C5 C6 178.4(5)
C3 N4 C5 C1 0.1(6)
C9 C1 C5 C6 0.9(8)
N2 C1 C5 C6 -178.9(4)
C9 C1 C5 N4 179.4(5)
N2 C1 C5 N4 -0.4(5)
N4 C5 C6 C7 -178.9(5)
C1 C5 C6 C7 -0.8(7)
C5 C6 C7 F7 -178.7(5)
C5 C6 C7 C8 0.3(8)
F7 C7 C8 F8 0.4(8)
C6 C7 C8 F8 -178.7(5)
F7 C7 C8 C9 179.2(5)
C6 C7 C8 C9 0.2(9)
F8 C8 C9 C1 178.7(5)
C7 C8 C9 C1 -0.2(8)
N2 C1 C9 C8 179.4(5)
C5 C1 C9 C8 -0.4(8)
